data_4327022
loop_
_publ_author_name
'Seok Jeong'
'Xiaokai Song'
'Sehyun Jeong'
'Minhak Oh'
'Xinfang Liu'
'Dongwook Kim'
'Dohyun Moon'
'Myoung Soo Lah'

_publ_section_title
;
 Metal-Organic Frameworks Based on Unprecedented Trinuclear and
 Pentanuclear Metal-Tetrazole Clusters as Secondary Building Units
;
_journal_name_full 'Inorganic Chemistry'
_journal_page_first 12133
_journal_page_last 12140
_journal_paper_doi 10.1021/ic201883f
_journal_volume 50
_journal_year 2011
_chemical_formula_sum 'C72 H82 Mn5 N40 O10'
_chemical_formula_weight 1942.48
_chemical_name_systematic
; 
 ? 
;
_space_group_IT_number 15
_symmetry_cell_setting monoclinic
_symmetry_space_group_name_Hall '-C 2yc'
_symmetry_space_group_name_H-M 'C 1 2/c 1'
_atom_sites_solution_hydrogens geom
_atom_sites_solution_primary direct
_atom_sites_solution_secondary difmap
_audit_creation_method SHELXL-97
_cell_angle_alpha 90.00
_cell_angle_beta 131.73(3)
_cell_angle_gamma 90.00
_cell_formula_units_Z 4
_cell_length_a 36.795(7)
_cell_length_b 15.904(3)
_cell_length_c 26.761(5)
_cell_measurement_reflns_used 14503
_cell_measurement_temperature 153(2)
_cell_measurement_theta_max 30.00
_cell_measurement_theta_min 1.57
_cell_volume 11687(7)
_computing_cell_refinement HKL2000
_computing_data_collection 'ADSC Quantum-210 ADX Program'
_computing_data_reduction HKL2000
_computing_molecular_graphics 'Diamond 3.1e,ORTEP3'
_computing_publication_material WinGX
_computing_structure_refinement 'Bruker SHELXTL'
_computing_structure_solution 'Bruker SHELXTL'
_diffrn_ambient_temperature 153(2)
_diffrn_measured_fraction_theta_full 0.999
_diffrn_measured_fraction_theta_max 0.999
_diffrn_measurement_device_type 'CCD area detector'
_diffrn_measurement_method 'phi scans'
_diffrn_radiation_monochromator 'Si(111) double crystal monochromator'
_diffrn_radiation_source 'bending magnet 6B MX beamline'
_diffrn_radiation_type synchrotron
_diffrn_radiation_wavelength 0.75000
_diffrn_reflns_av_R_equivalents 0.0901
_diffrn_reflns_av_sigmaI/netI 0.0582
_diffrn_reflns_limit_h_max 49
_diffrn_reflns_limit_h_min -49
_diffrn_reflns_limit_k_max 21
_diffrn_reflns_limit_k_min -21
_diffrn_reflns_limit_l_max 35
_diffrn_reflns_limit_l_min -35
_diffrn_reflns_number 51411
_diffrn_reflns_theta_full 30.00
_diffrn_reflns_theta_max 30.00
_diffrn_reflns_theta_min 1.57
_exptl_absorpt_coefficient_mu 0.585
_exptl_absorpt_correction_T_max 0.9385
_exptl_absorpt_correction_T_min 0.8215
_exptl_absorpt_correction_type empirical
_exptl_absorpt_process_details 'HKL2000 Scalepack'
_exptl_crystal_colour 'pale brown'
_exptl_crystal_density_diffrn 1.104
_exptl_crystal_description flake
_exptl_crystal_F_000 3996
_exptl_crystal_size_max 0.35
_exptl_crystal_size_mid 0.22
_exptl_crystal_size_min 0.11
_platon_squeeze_details ' ?'
_refine_diff_density_max 1.355
_refine_diff_density_min -1.504
_refine_diff_density_rms 0.121
_refine_ls_extinction_coef 0.0042(4)
_refine_ls_extinction_expression Fc^*^=kFc[1+0.001xFc^2^\l^3^/sin(2\q)]^-1/4^
_refine_ls_extinction_method SHELXL
_refine_ls_goodness_of_fit_ref 1.097
_refine_ls_hydrogen_treatment constr
_refine_ls_matrix_type full
_refine_ls_number_parameters 660
_refine_ls_number_reflns 14503
_refine_ls_number_restraints 0
_refine_ls_restrained_S_all 1.097
_refine_ls_R_factor_all 0.0932
_refine_ls_R_factor_gt 0.0816
_refine_ls_shift/su_max 0.003
_refine_ls_shift/su_mean 0.000
_refine_ls_structure_factor_coef Fsqd
_refine_ls_weighting_details 'calc w=1/[\s^2^(Fo^2^)+(0.1765P)^2^+3.3485P] where P=(Fo^2^+2Fc^2^)/3'
_refine_ls_weighting_scheme calc
_refine_ls_wR_factor_gt 0.2472
_refine_ls_wR_factor_ref 0.2598
_reflns_number_gt 10897
_reflns_number_total 14503
_reflns_threshold_expression >2sigma(I)
_cod_data_source_file ic201883f_si_002.cif
_cod_data_source_block 2
_cod_original_cell_volume 11688(4)
_cod_database_code 4327022

loop_
_symmetry_equiv_pos_as_xyz
'x, y, z'
'-x, y, -z+1/2'
'x+1/2, y+1/2, z'
'-x+1/2, y+1/2, -z+1/2'
'-x, -y, -z'
'x, -y, z-1/2'
'-x+1/2, -y+1/2, -z'
'x+1/2, -y+1/2, z-1/2'

loop_
_atom_site_label
_atom_site_type_symbol
_atom_site_fract_x
_atom_site_fract_y
_atom_site_fract_z
_atom_site_U_iso_or_equiv
_atom_site_adp_type
_atom_site_occupancy
_atom_site_symmetry_multiplicity
_atom_site_calc_flag
_atom_site_refinement_flags
_atom_site_disorder_assembly
_atom_site_disorder_group
Mn1 Mn 1.0000 1.00070(3) 0.2500 0.03007(17) Uani 1 2 d S . .
Mn2 Mn 0.987099(15) 0.86328(3) 0.127852(18) 0.04003(17) Uani 1 1 d . . .
Mn3 Mn 0.888587(14) 0.99964(2) 0.087102(18) 0.03356(16) Uani 1 1 d . . .
O1M O 0.96589(6) 0.98032(12) 0.14728(8) 0.0326(4) Uani 1 1 d . A .
N1 N 0.90077(8) 1.10428(15) 0.15795(10) 0.0369(5) Uani 1 1 d . A .
N2 N 0.94418(8) 1.09463(15) 0.22130(10) 0.0388(5) Uani 1 1 d . . .
N3 N 0.94590(10) 1.14362(18) 0.26286(12) 0.0527(7) Uani 1 1 d . A .
N4 N 0.90425(11) 1.1864(2) 0.22840(13) 0.0580(8) Uani 1 1 d . . .
N5 N 1.10126(7) 0.89695(14) 0.34139(10) 0.0345(5) Uani 1 1 d . . .
N6 N 1.05813(8) 0.90855(14) 0.27924(10) 0.0342(5) Uani 1 1 d . . .
N7 N 1.05493(8) 0.85846(15) 0.23719(11) 0.0389(5) Uani 1 1 d . A .
N8 N 1.09577(8) 0.81269(16) 0.27059(11) 0.0420(5) Uani 1 1 d . . .
N9 N 0.89638(10) 0.8173(2) -0.02817(13) 0.0604(8) Uani 1 1 d . . .
N10 N 0.91289(9) 0.86447(18) 0.02475(11) 0.0480(6) Uani 1 1 d . A .
N11 N 0.87653(8) 0.90438(16) 0.01235(10) 0.0384(5) Uani 1 1 d . A .
N12 N 0.83502(8) 0.88613(16) -0.04913(10) 0.0411(5) Uani 1 1 d . . .
N13 N 0.65028(9) 0.61873(16) -0.46594(11) 0.0419(5) Uani 1 1 d . A .
N14 N 0.60939(8) 0.59282(16) -0.52591(10) 0.0406(5) Uani 1 1 d . . .
N15 N 0.57084(9) 0.61483(19) -0.53555(12) 0.0491(6) Uani 1 1 d . . .
N16 N 0.58576(10) 0.6604(2) -0.48268(13) 0.0615(8) Uani 1 1 d . A .
C1 C 0.87738(11) 1.1609(2) 0.16456(14) 0.0444(7) Uani 1 1 d . A .
C2 C 0.76486(12) 1.2364(2) -0.00651(15) 0.0516(8) Uani 1 1 d . . .
C3 C 0.81165(11) 1.2026(2) 0.04574(14) 0.0478(7) Uani 1 1 d . A .
H3 H 0.8315 1.1844 0.0368 0.057 Uiso 1 1 calc R . .
C4 C 0.82851(11) 1.1960(2) 0.10957(14) 0.0484(7) Uani 1 1 d . . .
C5 C 0.79979(12) 1.2253(2) 0.12305(15) 0.0547(8) Uani 1 1 d . A .
H5 H 0.8121 1.2221 0.1674 0.066 Uiso 1 1 calc R . .
C6 C 0.75439(12) 1.2585(3) 0.07344(15) 0.0577(9) Uani 1 1 d . . .
H6 H 0.7357 1.2783 0.0838 0.069 Uiso 1 1 calc R A .
C7 C 1.12333(9) 0.83726(18) 0.33422(12) 0.0365(5) Uani 1 1 d . A .
C8 C 1.19301(10) 0.81317(19) 0.45456(13) 0.0411(6) Uani 1 1 d . . .
H8 H 1.1775 0.8478 0.4644 0.049 Uiso 1 1 calc R . .
C9 C 1.17108(9) 0.79916(18) 0.38919(13) 0.0379(6) Uani 1 1 d . . .
C10 C 1.19323(11) 0.7455(2) 0.37386(14) 0.0487(7) Uani 1 1 d . A .
H10 H 1.1775 0.7349 0.3285 0.058 Uiso 1 1 calc R . .
C11 C 1.23717(11) 0.7089(2) 0.42423(13) 0.0480(7) Uani 1 1 d . . .
H11 H 1.2518 0.6731 0.4135 0.058 Uiso 1 1 calc R A .
C12 C 1.26131(9) 0.72368(18) 0.49257(12) 0.0381(6) Uani 1 1 d . . .
C13 C 0.84820(11) 0.8322(2) -0.07269(14) 0.0497(7) Uani 1 1 d . A .
C14 C 0.83069(13) 0.7303(3) -0.15789(19) 0.0745(13) Uani 1 1 d . A .
H14 H 0.8639 0.7136 -0.1267 0.089 Uiso 1 1 calc R . .
C15 C 0.81388(11) 0.7936(3) -0.13939(15) 0.0565(9) Uani 1 1 d . . .
C16 C 0.76574(12) 0.8153(3) -0.18347(16) 0.0638(11) Uani 1 1 d . A .
H16 H 0.7544 0.8566 -0.1710 0.077 Uiso 1 1 calc R . .
C17 C 0.73232(12) 0.7772(3) -0.24763(16) 0.0657(11) Uani 1 1 d . . .
C18 C 0.68173(13) 0.7980(3) -0.29387(18) 0.0768(14) Uani 1 1 d . A .
H18 H 0.6697 0.8384 -0.2818 0.092 Uiso 1 1 calc R . .
C19 C 0.65038(12) 0.7602(3) -0.35540(17) 0.0719(13) Uani 1 1 d . . .
H19 H 0.6168 0.7744 -0.3856 0.086 Uiso 1 1 calc R A .
C20 C 0.66764(11) 0.7000(3) -0.37455(15) 0.0565(9) Uani 1 1 d . A .
C21 C 0.71630(12) 0.6777(3) -0.33031(15) 0.0612(10) Uani 1 1 d . . .
H21 H 0.7276 0.6361 -0.3426 0.073 Uiso 1 1 calc R A .
C22 C 0.74938(12) 0.7170(3) -0.26662(16) 0.0669(12) Uani 1 1 d . A .
C23 C 0.79980(12) 0.6937(3) -0.21953(19) 0.0791(15) Uani 1 1 d . . .
H23 H 0.8117 0.6525 -0.2313 0.095 Uiso 1 1 calc R A .
C24 C 0.63432(11) 0.6598(2) -0.44117(14) 0.0473(7) Uani 1 1 d . . .
O1D O 0.81219(8) 1.00909(13) 0.02986(11) 0.0457(5) Uani 1 1 d . A .
N1D N 0.73308(10) 1.0246(2) -0.06187(15) 0.0615(8) Uani 1 1 d . A .
C1D C 0.77852(12) 1.0141(2) -0.03213(17) 0.0510(8) Uani 1 1 d . . .
H1D H 0.7866 1.0101 -0.0591 0.061 Uiso 1 1 calc R A .
C2D C 0.71859(17) 1.0332(5) -0.0239(3) 0.115(2) Uani 1 1 d . . .
H2D1 H 0.7188 0.9779 -0.0077 0.172 Uiso 1 1 calc R A .
H2D2 H 0.6857 1.0570 -0.0525 0.172 Uiso 1 1 calc R . .
H2D3 H 0.7414 1.0706 0.0143 0.172 Uiso 1 1 calc R . .
C3D C 0.69482(14) 1.0278(4) -0.1354(2) 0.0830(14) Uani 1 1 d . . .
H3D1 H 0.7099 1.0303 -0.1547 0.125 Uiso 1 1 calc R A .
H3D2 H 0.6746 1.0778 -0.1487 0.125 Uiso 1 1 calc R . .
H3D3 H 0.6745 0.9773 -0.1516 0.125 Uiso 1 1 calc R . .
O2D O 1.00753(9) 0.75780(16) 0.09962(13) 0.0617(6) Uani 1 1 d . A .
N2D N 0.9996(3) 0.6880(4) 0.0191(4) 0.153(3) Uani 1 1 d . A .
C4D C 1.00956(17) 0.7534(3) 0.0534(3) 0.0830(13) Uani 1 1 d . . .
H4D H 1.0191 0.8025 0.0444 0.100 Uiso 1 1 calc R A .
C5D C 1.0013(4) 0.6870(7) -0.0346(5) 0.176(5) Uani 1 1 d . . .
H5D1 H 1.0204 0.7350 -0.0290 0.264 Uiso 1 1 calc R A .
H5D2 H 0.9681 0.6906 -0.0782 0.264 Uiso 1 1 calc R . .
H5D3 H 1.0165 0.6346 -0.0320 0.264 Uiso 1 1 calc R . .
C6D C 0.9673(7) 0.6195(7) 0.0110(9) 0.286(10) Uani 1 1 d . . .
H6D1 H 0.9872 0.5799 0.0485 0.429 Uiso 1 1 calc R A .
H6D2 H 0.9509 0.5895 -0.0312 0.429 Uiso 1 1 calc R . .
H6D3 H 0.9428 0.6449 0.0106 0.429 Uiso 1 1 calc R . .
O31D O 1.02266(8) 0.94066(15) 0.10443(10) 0.0498(5) Uani 0.604(7) 1 d P A 1
N31D N 1.0654(3) 1.0505(5) 0.1078(3) 0.0475(15) Uani 0.604(7) 1 d P A 1
C71D C 1.04146(19) 1.0134(3) 0.1223(2) 0.0420(12) Uani 0.604(7) 1 d P A 1
H71D H 1.0379 1.0446 0.1491 0.050 Uiso 0.604(7) 1 calc PR A 1
C81D C 1.0712(2) 1.0117(4) 0.0647(3) 0.0535(15) Uani 0.604(7) 1 d P A 1
H81A H 1.0674 0.9506 0.0643 0.080 Uiso 0.604(7) 1 calc PR A 1
H81B H 1.1037 1.0244 0.0813 0.080 Uiso 0.604(7) 1 calc PR A 1
H81C H 1.0465 1.0336 0.0191 0.080 Uiso 0.604(7) 1 calc PR A 1
C91D C 1.0838(3) 1.1355(4) 0.1306(4) 0.0664(19) Uani 0.604(7) 1 d P A 1
H91A H 1.0724 1.1587 0.1519 0.100 Uiso 0.604(7) 1 calc PR A 1
H91B H 1.0720 1.1706 0.0922 0.100 Uiso 0.604(7) 1 calc PR A 1
H91C H 1.1195 1.1346 0.1629 0.100 Uiso 0.604(7) 1 calc PR A 1
O32D O 1.02266(8) 0.94066(15) 0.10443(10) 0.0498(5) Uani 0.396(7) 1 d P A 2
N32D N 1.0831(4) 1.0123(8) 0.1352(7) 0.073(3) Uani 0.396(7) 1 d P A 2
C72D C 1.0634(4) 0.9433(7) 0.1357(6) 0.065(3) Uani 0.396(7) 1 d P A 2
H72D H 1.0832 0.8964 0.1621 0.078 Uiso 0.396(7) 1 calc PR A 2
C82D C 1.0541(7) 1.0792(14) 0.0960(11) 0.103(8) Uani 0.396(7) 1 d P A 2
H82A H 1.0352 1.0652 0.0487 0.155 Uiso 0.396(7) 1 calc PR A 2
H82B H 1.0745 1.1284 0.1078 0.155 Uiso 0.396(7) 1 calc PR A 2
H82C H 1.0319 1.0918 0.1033 0.155 Uiso 0.396(7) 1 calc PR A 2
C92D C 1.1349(6) 1.0153(9) 0.1655(13) 0.136(9) Uani 0.396(7) 1 d P A 2
H92A H 1.1359 1.0192 0.1299 0.204 Uiso 0.396(7) 1 calc PR A 2
H92B H 1.1517 0.9641 0.1917 0.204 Uiso 0.396(7) 1 calc PR A 2
H92C H 1.1510 1.0645 0.1948 0.204 Uiso 0.396(7) 1 calc PR A 2
O41D O 0.95625(8) 0.76474(14) 0.14761(11) 0.0519(5) Uani 0.617(7) 1 d P A 1
N41D N 0.9053(3) 0.6577(5) 0.1110(5) 0.098(3) Uani 0.617(7) 1 d P A 1
C101 C 0.9244(2) 0.7202(4) 0.1025(3) 0.072(2) Uani 0.617(7) 1 d P A 1
H101 H 0.9126 0.7303 0.0589 0.086 Uiso 0.617(7) 1 calc PR A 1
C111 C 0.9211(7) 0.6390(11) 0.1782(12) 0.116(6) Uani 0.617(7) 1 d P A 1
H11A H 0.9522 0.6672 0.2133 0.174 Uiso 0.617(7) 1 calc PR A 1
H11B H 0.9251 0.5782 0.1860 0.174 Uiso 0.617(7) 1 calc PR A 1
H11C H 0.8964 0.6595 0.1790 0.174 Uiso 0.617(7) 1 calc PR A 1
C121 C 0.8651(4) 0.6091(7) 0.0497(7) 0.187(9) Uani 0.617(7) 1 d P A 1
H12A H 0.8632 0.6244 0.0126 0.281 Uiso 0.617(7) 1 calc PR A 1
H12B H 0.8341 0.6224 0.0377 0.281 Uiso 0.617(7) 1 calc PR A 1
H12C H 0.8716 0.5488 0.0587 0.281 Uiso 0.617(7) 1 calc PR A 1
O42D O 0.95625(8) 0.76474(14) 0.14761(11) 0.0519(5) Uani 0.383(7) 1 d P A 2
N42D N 0.9364(5) 0.6554(9) 0.1859(7) 0.056(3) Uani 0.383(7) 1 d P A 2
C102 C 0.9603(3) 0.7244(5) 0.1928(4) 0.049(2) Uani 0.383(7) 1 d P A 2
H102 H 0.9833 0.7465 0.2369 0.059 Uiso 0.383(7) 1 calc PR A 2
C112 C 0.8958(5) 0.6244(9) 0.1216(10) 0.075(4) Uani 0.383(7) 1 d P A 2
H11D H 0.8661 0.6319 0.1142 0.113 Uiso 0.383(7) 1 calc PR A 2
H11E H 0.9005 0.5645 0.1189 0.113 Uiso 0.383(7) 1 calc PR A 2
H11F H 0.8928 0.6553 0.0873 0.113 Uiso 0.383(7) 1 calc PR A 2
C122 C 0.9418(5) 0.6289(7) 0.2421(7) 0.076(3) Uani 0.383(7) 1 d P A 2
H12D H 0.9544 0.6757 0.2736 0.114 Uiso 0.383(7) 1 calc PR A 2
H12E H 0.9646 0.5816 0.2646 0.114 Uiso 0.383(7) 1 calc PR A 2
H12F H 0.9100 0.6114 0.2262 0.114 Uiso 0.383(7) 1 calc PR A 2

loop_
_atom_site_aniso_label
_atom_site_aniso_U_11
_atom_site_aniso_U_22
_atom_site_aniso_U_33
_atom_site_aniso_U_23
_atom_site_aniso_U_13
_atom_site_aniso_U_12
Mn1 0.0229(3) 0.0349(3) 0.0147(3) 0.000 0.0051(2) 0.000
Mn2 0.0311(2) 0.0497(3) 0.0176(2) -0.00536(15) 0.00710(18) 0.00167(17)
Mn3 0.0254(2) 0.0424(3) 0.0145(2) 0.00230(13) 0.00558(18) 0.00057(14)
O1M 0.0257(8) 0.0399(9) 0.0160(7) -0.0001(7) 0.0071(7) -0.0011(7)
N1 0.0286(10) 0.0430(11) 0.0197(9) 0.0025(8) 0.0080(8) 0.0053(9)
N2 0.0328(11) 0.0434(12) 0.0193(9) 0.0009(8) 0.0085(9) 0.0036(9)
N3 0.0484(14) 0.0628(16) 0.0233(11) 0.0040(10) 0.0140(11) 0.0215(13)
N4 0.0513(15) 0.0725(19) 0.0270(12) 0.0076(12) 0.0164(11) 0.0307(14)
N5 0.0254(9) 0.0391(11) 0.0180(9) 0.0010(8) 0.0056(8) 0.0055(9)
N6 0.0279(10) 0.0414(11) 0.0165(9) -0.0036(8) 0.0077(8) 0.0018(9)
N7 0.0310(11) 0.0457(12) 0.0201(10) -0.0043(9) 0.0087(9) 0.0037(9)
N8 0.0300(10) 0.0499(13) 0.0227(10) -0.0034(9) 0.0078(9) 0.0078(10)
N9 0.0380(13) 0.086(2) 0.0279(12) -0.0257(13) 0.0096(10) -0.0009(14)
N10 0.0360(12) 0.0652(16) 0.0198(10) -0.0110(10) 0.0089(10) 0.0006(12)
N11 0.0312(10) 0.0508(13) 0.0150(9) -0.0023(9) 0.0077(8) -0.0057(10)
N12 0.0320(11) 0.0555(13) 0.0167(9) -0.0051(9) 0.0082(9) -0.0081(10)
N13 0.0369(12) 0.0512(13) 0.0205(10) -0.0119(9) 0.0120(9) -0.0110(10)
N14 0.0330(11) 0.0506(13) 0.0187(9) -0.0082(9) 0.0090(9) -0.0056(10)
N15 0.0341(12) 0.0707(17) 0.0228(11) -0.0145(11) 0.0107(9) -0.0031(12)
N16 0.0389(13) 0.094(2) 0.0279(12) -0.0235(14) 0.0122(11) 0.0017(15)
C1 0.0366(14) 0.0543(16) 0.0250(12) 0.0058(11) 0.0133(11) 0.0146(13)
C2 0.0446(16) 0.070(2) 0.0309(14) 0.0142(14) 0.0211(13) 0.0227(15)
C3 0.0386(14) 0.0651(19) 0.0291(13) 0.0092(13) 0.0181(12) 0.0163(14)
C4 0.0390(14) 0.0647(18) 0.0267(13) 0.0125(13) 0.0156(12) 0.0226(14)
C5 0.0496(17) 0.078(2) 0.0251(13) 0.0131(14) 0.0201(13) 0.0235(16)
C6 0.0507(17) 0.086(2) 0.0328(15) 0.0173(15) 0.0264(14) 0.0317(18)
C7 0.0279(11) 0.0443(13) 0.0206(11) -0.0009(10) 0.0091(10) 0.0037(11)
C8 0.0337(12) 0.0490(15) 0.0251(12) 0.0013(11) 0.0131(10) 0.0109(12)
C9 0.0299(12) 0.0428(13) 0.0237(11) 0.0010(10) 0.0106(10) 0.0058(11)
C10 0.0393(14) 0.0667(19) 0.0218(12) -0.0002(12) 0.0126(11) 0.0126(14)
C11 0.0415(15) 0.0610(18) 0.0247(12) 0.0013(12) 0.0150(11) 0.0169(14)
C12 0.0313(12) 0.0474(14) 0.0206(11) 0.0015(10) 0.0111(10) 0.0068(11)
C13 0.0349(14) 0.0681(19) 0.0235(12) -0.0137(13) 0.0100(11) -0.0038(14)
C14 0.0374(16) 0.106(3) 0.0399(18) -0.030(2) 0.0089(14) 0.0011(19)
C15 0.0360(14) 0.083(2) 0.0271(13) -0.0217(15) 0.0110(12) -0.0047(16)
C16 0.0396(15) 0.097(3) 0.0287(14) -0.0300(17) 0.0120(13) -0.0009(18)
C17 0.0397(16) 0.098(3) 0.0292(14) -0.0299(17) 0.0103(13) 0.0001(18)
C18 0.0433(17) 0.115(3) 0.0392(17) -0.038(2) 0.0135(15) 0.008(2)
C19 0.0363(15) 0.110(3) 0.0341(16) -0.0304(19) 0.0087(13) 0.0094(19)
C20 0.0380(15) 0.085(2) 0.0282(13) -0.0236(15) 0.0145(12) -0.0038(16)
C21 0.0389(15) 0.094(3) 0.0279(14) -0.0274(16) 0.0127(12) -0.0024(17)
C22 0.0390(16) 0.105(3) 0.0291(15) -0.0309(18) 0.0112(13) 0.0002(18)
C23 0.0368(16) 0.120(4) 0.0458(19) -0.043(2) 0.0129(15) 0.002(2)
C24 0.0351(13) 0.0664(18) 0.0234(12) -0.0173(13) 0.0124(11) -0.0052(14)
O1D 0.0279(10) 0.0593(13) 0.0264(10) 0.0056(8) 0.0082(8) 0.0006(8)
N1D 0.0296(12) 0.084(2) 0.0396(15) 0.0085(15) 0.0102(11) 0.0006(14)
C1D 0.0335(14) 0.0565(17) 0.0356(16) 0.0040(13) 0.0115(13) -0.0019(13)
C2D 0.047(2) 0.205(7) 0.082(4) 0.034(4) 0.039(2) 0.015(3)
C3D 0.0382(18) 0.103(3) 0.045(2) 0.017(2) 0.0016(16) -0.002(2)
O2D 0.0620(15) 0.0589(14) 0.0570(15) -0.0140(11) 0.0366(13) -0.0010(12)
N2D 0.203(7) 0.133(5) 0.214(7) -0.103(5) 0.177(7) -0.072(5)
C4D 0.073(3) 0.094(3) 0.078(3) -0.032(3) 0.048(2) -0.016(2)
C5D 0.194(9) 0.218(9) 0.197(9) -0.137(8) 0.164(9) -0.097(8)
C6D 0.52(3) 0.144(8) 0.44(2) -0.146(12) 0.42(2) -0.161(13)
O31D 0.0437(12) 0.0547(12) 0.0335(10) -0.0044(9) 0.0184(9) -0.0062(10)
N31D 0.044(4) 0.056(4) 0.028(3) 0.001(3) 0.017(3) -0.003(3)
C71D 0.041(2) 0.050(3) 0.028(2) -0.0055(19) 0.020(2) -0.005(2)
C81D 0.062(4) 0.061(3) 0.042(3) -0.005(2) 0.036(3) -0.006(3)
C91D 0.086(5) 0.065(4) 0.060(4) -0.021(3) 0.054(4) -0.027(3)
O32D 0.0437(12) 0.0547(12) 0.0335(10) -0.0044(9) 0.0184(9) -0.0062(10)
N32D 0.051(6) 0.081(7) 0.081(8) 0.005(6) 0.041(6) -0.001(5)
C72D 0.056(5) 0.063(6) 0.074(7) 0.009(5) 0.042(5) 0.003(5)
C82D 0.059(9) 0.111(15) 0.118(14) 0.061(11) 0.049(9) 0.013(9)
C92D 0.081(10) 0.074(8) 0.23(3) 0.007(11) 0.095(14) -0.003(7)
O41D 0.0486(12) 0.0550(12) 0.0378(11) 0.0006(9) 0.0228(10) -0.0042(10)
N41D 0.052(4) 0.060(4) 0.132(7) 0.014(4) 0.040(4) -0.008(3)
C101 0.056(3) 0.053(3) 0.061(4) 0.002(3) 0.019(3) -0.015(3)
C111 0.103(12) 0.090(9) 0.194(18) 0.045(11) 0.115(14) 0.027(8)
C121 0.070(6) 0.090(7) 0.192(14) 0.029(7) -0.001(7) -0.050(5)
O42D 0.0486(12) 0.0550(12) 0.0378(11) 0.0006(9) 0.0228(10) -0.0042(10)
N42D 0.051(6) 0.064(6) 0.059(5) -0.008(4) 0.039(5) -0.009(5)
C102 0.057(5) 0.043(4) 0.030(4) -0.002(3) 0.021(4) -0.002(3)
C112 0.063(8) 0.058(7) 0.092(10) -0.012(7) 0.046(8) -0.021(6)
C122 0.110(10) 0.052(5) 0.084(8) 0.002(5) 0.072(8) -0.005(6)

loop_
_atom_type_symbol
_atom_type_description
_atom_type_scat_dispersion_real
_atom_type_scat_dispersion_imag
_atom_type_scat_source
C C 0.0033 0.0016 'International Tables Vol C Tables 4.2.6.8 and 6.1.1.4'
H H 0.0000 0.0000 'International Tables Vol C Tables 4.2.6.8 and 6.1.1.4'
N N 0.0061 0.0033 'International Tables Vol C Tables 4.2.6.8 and 6.1.1.4'
O O 0.0106 0.0060 'International Tables Vol C Tables 4.2.6.8 and 6.1.1.4'
Mn Mn 0.3368 0.7283 'International Tables Vol C Tables 4.2.6.8 and 6.1.1.4'

loop_
_geom_angle_atom_site_label_1
_geom_angle_atom_site_label_2
_geom_angle_atom_site_label_3
_geom_angle
_geom_angle_site_symmetry_1
_geom_angle_site_symmetry_3
O1M Mn1 O1M 162.70(10) 2_755 .
O1M Mn1 N2 92.33(8) 2_755 2_755
O1M Mn1 N2 99.30(8) . 2_755
O1M Mn1 N2 99.30(8) 2_755 .
O1M Mn1 N2 92.33(8) . .
N2 Mn1 N2 95.54(13) 2_755 .
O1M Mn1 N6 81.22(8) 2_755 .
O1M Mn1 N6 87.57(8) . .
N2 Mn1 N6 82.66(10) 2_755 .
N2 Mn1 N6 178.15(8) . .
O1M Mn1 N6 87.57(8) 2_755 2_755
O1M Mn1 N6 81.22(8) . 2_755
N2 Mn1 N6 178.15(8) 2_755 2_755
N2 Mn1 N6 82.66(10) . 2_755
N6 Mn1 N6 99.14(12) . 2_755
O2D Mn2 O31D 85.56(10) . .
O2D Mn2 O41D 83.48(10) . .
O31D Mn2 O41D 169.00(9) . .
O2D Mn2 O1M 172.61(9) . .
O31D Mn2 O1M 88.03(8) . .
O41D Mn2 O1M 102.97(8) . .
O2D Mn2 N10 89.91(10) . .
O31D Mn2 N10 96.55(10) . .
O41D Mn2 N10 84.33(10) . .
O1M Mn2 N10 87.19(8) . .
O2D Mn2 N7 94.87(9) . .
O31D Mn2 N7 91.99(9) . .
O41D Mn2 N7 88.07(9) . .
O1M Mn2 N7 89.00(7) . .
N10 Mn2 N7 170.52(10) . .
O1D Mn3 O1M 175.59(8) . .
O1D Mn3 N14 95.59(9) . 4_654
O1M Mn3 N14 88.35(8) . 4_654
O1D Mn3 N11 91.30(9) . .
O1M Mn3 N11 87.18(8) . .
N14 Mn3 N11 83.20(10) 4_654 .
O1D Mn3 N1 88.96(9) . .
O1M Mn3 N1 92.87(8) . .
N14 Mn3 N1 92.30(9) 4_654 .
N11 Mn3 N1 175.50(8) . .
O1D Mn3 N5 93.04(9) . 2_755
O1M Mn3 N5 82.96(8) . 2_755
N14 Mn3 N5 171.19(8) 4_654 2_755
N11 Mn3 N5 94.84(8) . 2_755
N1 Mn3 N5 89.63(9) . 2_755
Mn1 O1M Mn3 106.80(9) . .
Mn1 O1M Mn2 115.45(8) . .
Mn3 O1M Mn2 116.08(8) . .
C1 N1 N2 103.7(2) . .
C1 N1 Mn3 142.81(18) . .
N2 N1 Mn3 111.37(17) . .
N3 N2 N1 109.9(2) . .
N3 N2 Mn1 126.05(18) . .
N1 N2 Mn1 123.78(18) . .
N2 N3 N4 109.2(2) . .
N3 N4 C1 105.0(3) . .
C7 N5 N6 104.4(2) . .
C7 N5 Mn3 145.51(16) . 2_755
N6 N5 Mn3 109.22(16) . 2_755
N7 N6 N5 109.5(2) . .
N7 N6 Mn1 124.76(16) . .
N5 N6 Mn1 125.71(16) . .
N6 N7 N8 109.6(2) . .
N6 N7 Mn2 118.70(17) . .
N8 N7 Mn2 131.70(17) . .
C7 N8 N7 104.7(2) . .
N10 N9 C13 104.0(3) . .
N11 N10 N9 109.6(2) . .
N11 N10 Mn2 121.17(17) . .
N9 N10 Mn2 128.3(2) . .
N10 N11 N12 110.2(2) . .
N10 N11 Mn3 121.68(16) . .
N12 N11 Mn3 127.9(2) . .
C13 N12 N11 104.2(2) . .
C24 N13 N14 103.6(2) . .
N15 N14 N13 111.1(2) . .
N15 N14 Mn3 126.16(17) . 4_644
N13 N14 Mn3 121.37(19) . 4_644
N14 N15 N16 107.9(2) . .
C24 N16 N15 104.8(3) . .
N1 C1 N4 112.2(2) . .
N1 C1 C4 125.9(3) . .
N4 C1 C4 121.9(3) . .
C3 C2 C2 120.2(3) . 7_675
C3 C2 C6 121.6(3) . 7_675
C2 C2 C6 118.2(3) 7_675 7_675
C4 C3 C2 120.1(3) . .
C3 C4 C5 119.8(3) . .
C3 C4 C1 120.5(3) . .
C5 C4 C1 119.6(3) . .
C6 C5 C4 121.3(3) . .
C5 C6 C2 120.4(3) . 7_675
N8 C7 N5 111.8(2) . .
N8 C7 C9 122.7(3) . .
N5 C7 C9 125.4(2) . .
C9 C8 C12 120.4(3) . 7_766
C8 C9 C10 120.2(2) . .
C8 C9 C7 120.3(3) . .
C10 C9 C7 119.4(2) . .
C11 C10 C9 120.1(3) . .
C10 C11 C12 120.9(3) . .
C12 C12 C8 119.6(3) 7_766 7_766
C12 C12 C11 118.6(3) 7_766 .
C8 C12 C11 121.7(3) 7_766 .
N12 C13 N9 112.0(2) . .
N12 C13 C15 123.7(3) . .
N9 C13 C15 124.3(3) . .
C23 C14 C15 121.0(3) . .
C16 C15 C14 119.3(3) . .
C16 C15 C13 121.0(3) . .
C14 C15 C13 119.6(3) . .
C15 C16 C17 121.2(3) . .
C22 C17 C16 119.3(3) . .
C22 C17 C18 118.7(3) . .
C16 C17 C18 122.0(3) . .
C19 C18 C17 120.6(3) . .
C18 C19 C20 120.6(3) . .
C21 C20 C19 119.9(3) . .
C21 C20 C24 119.0(3) . .
C19 C20 C24 121.1(3) . .
C20 C21 C22 120.2(3) . .
C17 C22 C21 120.0(3) . .
C17 C22 C23 119.0(3) . .
C21 C22 C23 121.0(3) . .
C14 C23 C22 120.1(4) . .
N13 C24 N16 112.5(2) . .
N13 C24 C20 122.2(3) . .
N16 C24 C20 125.3(3) . .
C1D O1D Mn3 128.9(2) . .
C1D N1D C2D 120.8(3) . .
C1D N1D C3D 121.3(4) . .
C2D N1D C3D 117.9(4) . .
O1D C1D N1D 123.9(4) . .
C4D O2D Mn2 129.1(3) . .
C4D N2D C5D 122.3(7) . .
C4D N2D C6D 120.7(7) . .
C5D N2D C6D 113.0(7) . .
N2D C4D O2D 124.4(6) . .
C71D O31D Mn2 133.7(3) . .
C71D N31D C81D 122.0(6) . .
C71D N31D C91D 120.7(6) . .
C81D N31D C91D 117.1(6) . .
O31D C71D N31D 127.0(5) . .
C72D N32D C82D 120.0(14) . .
C72D N32D C92D 122.1(12) . .
C82D N32D C92D 116.9(14) . .
C101 O41D Mn2 119.5(4) . .
C101 N41D C121 116.8(10) . .
C101 N41D C111 121.8(11) . .
C121 N41D C111 121.4(13) . .
O41D C101 N41D 123.0(8) . .
C102 N42D C112 121.0(13) . .
C102 N42D C122 118.3(10) . .
C112 N42D C122 117.8(13) . .

loop_
_geom_bond_atom_site_label_1
_geom_bond_atom_site_label_2
_geom_bond_distance
_geom_bond_site_symmetry_2
Mn1 O1M 2.1551(19) 2_755
Mn1 O1M 2.1551(19) .
Mn1 N2 2.223(2) 2_755
Mn1 N2 2.223(2) .
Mn1 N6 2.260(2) .
Mn1 N6 2.260(2) 2_755
Mn2 O2D 2.169(2) .
Mn2 O31D 2.171(2) .
Mn2 O41D 2.196(2) .
Mn2 O1M 2.210(2) .
Mn2 N10 2.245(3) .
Mn2 N7 2.253(3) .
Mn3 O1D 2.130(2) .
Mn3 O1M 2.163(2) .
Mn3 N14 2.246(2) 4_654
Mn3 N11 2.305(2) .
Mn3 N1 2.331(2) .
Mn3 N5 2.349(2) 2_755
N1 C1 1.336(4) .
N1 N2 1.358(3) .
N2 N3 1.325(4) .
N3 N4 1.335(4) .
N4 C1 1.346(4) .
N5 C7 1.343(4) .
N5 N6 1.344(3) .
N5 Mn3 2.349(2) 2_755
N6 N7 1.319(3) .
N7 N8 1.341(3) .
N8 C7 1.335(3) .
N9 N10 1.339(3) .
N9 C13 1.344(4) .
N10 N11 1.308(4) .
N11 N12 1.334(3) .
N12 C13 1.333(4) .
N13 C24 1.315(4) .
N13 N14 1.340(3) .
N14 N15 1.309(4) .
N14 Mn3 2.246(2) 4_644
N15 N16 1.339(3) .
N16 C24 1.336(4) .
C1 C4 1.479(4) .
C2 C3 1.416(4) .
C2 C2 1.419(6) 7_675
C2 C6 1.424(4) 7_675
C3 C4 1.380(4) .
C4 C5 1.404(4) .
C5 C6 1.371(4) .
C6 C2 1.424(4) 7_675
C7 C9 1.476(4) .
C8 C9 1.372(4) .
C8 C12 1.416(4) 7_766
C9 C10 1.417(4) .
C10 C11 1.367(4) .
C11 C12 1.424(4) .
C12 C12 1.412(5) 7_766
C12 C8 1.416(4) 7_766
C13 C15 1.469(4) .
C14 C23 1.363(5) .
C14 C15 1.431(5) .
C15 C16 1.367(5) .
C16 C17 1.420(4) .
C17 C22 1.412(5) .
C17 C18 1.428(5) .
C18 C19 1.369(4) .
C19 C20 1.421(5) .
C20 C21 1.382(5) .
C20 C24 1.476(4) .
C21 C22 1.420(4) .
C22 C23 1.434(5) .
O1D C1D 1.248(4) .
N1D C1D 1.298(4) .
N1D C2D 1.433(7) .
N1D C3D 1.472(5) .
O2D C4D 1.289(5) .
N2D C4D 1.271(6) .
N2D C5D 1.477(10) .
N2D C6D 1.520(11) .
O31D C71D 1.267(5) .
N31D C71D 1.315(9) .
N31D C81D 1.446(9) .
N31D C91D 1.453(9) .
N32D C72D 1.321(15) .
N32D C82D 1.371(18) .
N32D C92D 1.495(19) .
O41D C101 1.204(6) .
N41D C101 1.322(11) .
N41D C121 1.499(14) .
N41D C111 1.51(2) .
N42D C102 1.341(15) .
N42D C112 1.42(2) .
N42D C122 1.442(19) .

loop_
_platon_squeeze_void_nr
_platon_squeeze_void_average_x
_platon_squeeze_void_average_y
_platon_squeeze_void_average_z
_platon_squeeze_void_volume
_platon_squeeze_void_count_electrons
1 0.000 0.500 -0.121 1762.0 317.2
2 0.500 1.000 0.159 1762.0 317.2
